data_4070582
loop_
_publ_author_name
'Wells, Kyle D.'
'Ferguson, Michael J.'
'McDonald, Robert'
'Cowie, Martin'

_publ_section_title
;
 A-Frame Complexes of Dirhodium Bridged by Dicarbene and Diphosphine
 Ligands
;
_journal_issue 4
_journal_name_full Organometallics
_journal_page_first 691
_journal_paper_doi 10.1021/om7007937
_journal_volume 27
_journal_year 2008
_chemical_formula_moiety 'C32 H50 Cl2 N4 Rh2'
_chemical_formula_sum 'C32 H50 Cl2 N4 Rh2'
_chemical_formula_weight 767.48
_chemical_name_systematic
;

  ?

;
_space_group_IT_number 60
_symmetry_cell_setting orthorhombic
_symmetry_space_group_name_Hall '-P 2n 2ab'
_symmetry_space_group_name_H-M 'P b c n'
_atom_sites_solution_hydrogens geom
_atom_sites_solution_primary direct
_atom_sites_solution_secondary difmap
_audit_creation_method 'manual editing of SHELXL template'
_cell_angle_alpha 90.00
_cell_angle_beta 90.00
_cell_angle_gamma 90.00
_cell_formula_units_Z 4
_cell_length_a 11.8636(9)
_cell_length_b 22.2177(17)
_cell_length_c 12.4686(9)
_cell_measurement_reflns_used 6268
_cell_measurement_temperature 193(2)
_cell_measurement_theta_max 26.37
_cell_measurement_theta_min 2.46
_cell_volume 3286.5(4)
_computing_cell_refinement 'Bruker SAINT (Bruker, 1997)'
_computing_data_collection 'Bruker SMART (Bruker, 1997)'
_computing_data_reduction 'Bruker SAINT (Bruker, 1997)'
_computing_molecular_graphics 'Bruker SHELXTL (Bruker, 1997)'
_computing_publication_material 'Bruker SHELXTL (Bruker, 1997)'
_computing_structure_refinement 'SHELXL-97 (Sheldrick, 1997)'
_computing_structure_solution 'SHELXS-97 (Sheldrick, 1990)'
_diffrn_ambient_temperature 193(2)
_diffrn_detector_area_resol_mean 8.192
_diffrn_measured_fraction_theta_full 1.000
_diffrn_measured_fraction_theta_max 1.000
_diffrn_measurement_device_type 'Bruker PLATFORM diffractometer/SMART 1000 CCD area detector'
_diffrn_measurement_method '\w scans'
_diffrn_radiation_monochromator graphite
_diffrn_radiation_source 'fine-focus sealed tube'
_diffrn_radiation_type MoK\a
_diffrn_radiation_wavelength 0.71073
_diffrn_reflns_av_R_equivalents 0.0315
_diffrn_reflns_av_sigmaI/netI 0.0171
_diffrn_reflns_limit_h_max 14
_diffrn_reflns_limit_h_min -14
_diffrn_reflns_limit_k_max 27
_diffrn_reflns_limit_k_min -27
_diffrn_reflns_limit_l_max 15
_diffrn_reflns_limit_l_min -15
_diffrn_reflns_number 23880
_diffrn_reflns_theta_full 26.38
_diffrn_reflns_theta_max 26.38
_diffrn_reflns_theta_min 1.83
_diffrn_standards_decay_% 0
_diffrn_standards_interval_time 0
_diffrn_standards_number 0
_exptl_absorpt_coefficient_mu 1.194
_exptl_absorpt_correction_T_max 0.8506
_exptl_absorpt_correction_T_min 0.7011
_exptl_absorpt_correction_type multi-scan
_exptl_absorpt_process_details 'SADABS (Sheldrick, 1996)'
_exptl_crystal_colour yellow
_exptl_crystal_density_diffrn 1.551
_exptl_crystal_density_method 'not measured'
_exptl_crystal_description fragment
_exptl_crystal_F_000 1576
_exptl_crystal_size_max 0.32
_exptl_crystal_size_mid 0.16
_exptl_crystal_size_min 0.14
_refine_diff_density_max 0.782
_refine_diff_density_min -1.083
_refine_diff_density_rms 0.096
_refine_ls_extinction_method none
_refine_ls_goodness_of_fit_ref 1.283
_refine_ls_hydrogen_treatment constr
_refine_ls_matrix_type full
_refine_ls_number_parameters 241
_refine_ls_number_reflns 3371
_refine_ls_number_restraints 27
_refine_ls_restrained_S_all 1.279
_refine_ls_R_factor_all 0.0558
_refine_ls_R_factor_gt 0.0509
_refine_ls_shift/su_max 0.001
_refine_ls_shift/su_mean 0.000
_refine_ls_structure_factor_coef Fsqd
_refine_ls_weighting_details 'calc w=1/[\s^2^(Fo^2^)+(0.0234P)^2^+16.5891P] where P=(Fo^2^+2Fc^2^)/3'
_refine_ls_weighting_scheme calc
_refine_ls_wR_factor_gt 0.1161
_refine_ls_wR_factor_ref 0.1183
_reflns_number_gt 3058
_reflns_number_total 3371
_reflns_threshold_expression I>2\s(I)
_cod_data_source_file om7007937-file001.cif
_cod_data_source_block 2d
_cod_depositor_comments
;
The following automatic conversions were performed:

'_symmetry_cell_setting' value 'Orthorhombic' changed to
'orthorhombic' according to
/home/saulius/struct/CIF-dictionaries/cif_core.dic dictionary named
'cif_core.dic' version 2.4.1 from 2010-06-29.

Automatic conversion script
Id: cif_fix_values 1715 2011-07-08 13:25:40Z adriana 
;
_cod_database_code 4070582

loop_
_symmetry_equiv_pos_as_xyz
'x, y, z'
'-x+1/2, -y+1/2, z+1/2'
'-x, y, -z+1/2'
'x+1/2, -y+1/2, -z'
'-x, -y, -z'
'x-1/2, y-1/2, -z-1/2'
'x, -y, z-1/2'
'-x-1/2, y-1/2, z'

loop_
_atom_site_label
_atom_site_type_symbol
_atom_site_fract_x
_atom_site_fract_y
_atom_site_fract_z
_atom_site_U_iso_or_equiv
_atom_site_adp_type
_atom_site_occupancy
_atom_site_symmetry_multiplicity
_atom_site_calc_flag
_atom_site_refinement_flags
_atom_site_disorder_assembly
_atom_site_disorder_group
Rh Rh 0.25482(4) 0.345666(17) 0.07564(3) 0.03198(14) Uani 1 1 d . . .
Cl Cl 0.40066(11) 0.37542(6) -0.04745(10) 0.0325(3) Uani 1 1 d . B .
N1 N 0.3853(4) 0.38124(19) 0.2751(4) 0.0340(10) Uani 1 1 d . . .
N2 N 0.2967(4) 0.45945(19) 0.2200(3) 0.0348(10) Uani 1 1 d . . .
C1 C 0.3159(4) 0.4002(2) 0.1946(4) 0.0309(11) Uani 1 1 d . A .
C2 C 0.3546(5) 0.4750(3) 0.3135(5) 0.0430(14) Uani 1 1 d . A .
H2 H 0.3549 0.5134 0.3470 0.052 Uiso 1 1 calc R . .
C3 C 0.4093(5) 0.4262(3) 0.3471(5) 0.0430(13) Uani 1 1 d . A .
H3 H 0.4558 0.4232 0.4088 0.052 Uiso 1 1 calc R . .
C4A C 0.2423(14) 0.5091(6) 0.1565(12) 0.045(8) Uani 0.60 1 d PD A 1
C5A C 0.165(2) 0.4845(11) 0.0712(19) 0.094(10) Uani 0.60 1 d PD A 1
H5A H 0.2095 0.4700 0.0104 0.112 Uiso 0.60 1 calc PR A 1
H5B H 0.1136 0.5163 0.0469 0.112 Uiso 0.60 1 calc PR A 1
H5C H 0.1207 0.4511 0.1010 0.112 Uiso 0.60 1 calc PR A 1
C6A C 0.1778(14) 0.5515(6) 0.2309(14) 0.069(5) Uani 0.60 1 d PD A 1
H6A H 0.2195 0.5893 0.2385 0.082 Uiso 0.60 1 calc PR A 1
H6B H 0.1692 0.5326 0.3014 0.082 Uiso 0.60 1 calc PR A 1
H6C H 0.1032 0.5598 0.2005 0.082 Uiso 0.60 1 calc PR A 1
C7A C 0.3401(16) 0.5431(8) 0.1055(17) 0.073(5) Uani 0.60 1 d PD A 1
H7A H 0.3841 0.5155 0.0607 0.087 Uiso 0.60 1 calc PR A 1
H7B H 0.3885 0.5597 0.1619 0.087 Uiso 0.60 1 calc PR A 1
H7C H 0.3107 0.5759 0.0611 0.087 Uiso 0.60 1 calc PR A 1
C4B C 0.229(2) 0.5045(9) 0.1593(16) 0.053(14) Uani 0.40 1 d PD A 2
C5B C 0.183(2) 0.4795(12) 0.0555(17) 0.046(7) Uani 0.40 1 d PD A 2
H5D H 0.2455 0.4691 0.0077 0.056 Uiso 0.40 1 calc PR A 2
H5E H 0.1350 0.5097 0.0210 0.056 Uiso 0.40 1 calc PR A 2
H5F H 0.1383 0.4433 0.0705 0.056 Uiso 0.40 1 calc PR A 2
C6B C 0.132(2) 0.5228(11) 0.2335(19) 0.075(8) Uani 0.40 1 d PD A 2
H6D H 0.0844 0.4877 0.2477 0.090 Uiso 0.40 1 calc PR A 2
H6E H 0.0874 0.5544 0.1992 0.090 Uiso 0.40 1 calc PR A 2
H6F H 0.1631 0.5379 0.3012 0.090 Uiso 0.40 1 calc PR A 2
C7B C 0.303(2) 0.5590(12) 0.138(2) 0.084(10) Uani 0.40 1 d PD A 2
H7D H 0.3642 0.5477 0.0887 0.100 Uiso 0.40 1 calc PR A 2
H7E H 0.3353 0.5734 0.2054 0.100 Uiso 0.40 1 calc PR A 2
H7F H 0.2579 0.5910 0.1051 0.100 Uiso 0.40 1 calc PR A 2
C10 C 0.4446(5) 0.3240(2) 0.2810(5) 0.0429(14) Uani 1 1 d . . .
H10A H 0.3953 0.2919 0.2523 0.052 Uiso 1 1 calc R . .
H10B H 0.4603 0.3146 0.3572 0.052 Uiso 1 1 calc R . .
C11A C 0.2275(10) 0.2648(8) -0.0122(10) 0.038(3) Uani 0.60 1 d PD B 1
H11A H 0.2913 0.2553 -0.0618 0.046 Uiso 0.60 1 calc PR B 1
C12A C 0.1505(11) 0.3052(5) -0.0574(10) 0.039(3) Uani 0.60 1 d PD B 1
H12A H 0.1686 0.3195 -0.1315 0.047 Uiso 0.60 1 calc PR B 1
C13A C 0.0274(11) 0.3043(5) -0.0284(10) 0.044(2) Uani 0.60 1 d PD B 1
H13A H 0.0050 0.2624 -0.0115 0.052 Uiso 0.60 1 calc PR B 1
H13B H -0.0173 0.3176 -0.0910 0.052 Uiso 0.60 1 calc PR B 1
C14A C -0.0008(8) 0.3453(5) 0.0692(8) 0.048(2) Uani 0.60 1 d PD B 1
H14A H -0.0178 0.3864 0.0430 0.058 Uiso 0.60 1 calc PR B 1
H14B H -0.0692 0.3297 0.1052 0.058 Uiso 0.60 1 calc PR B 1
C15A C 0.0947(12) 0.3487(5) 0.1505(9) 0.043(3) Uani 0.60 1 d PD B 1
H15A H 0.0863 0.3821 0.2037 0.051 Uiso 0.60 1 calc PR B 1
C16A C 0.1548(8) 0.2984(6) 0.1900(8) 0.041(3) Uani 0.60 1 d PD B 1
H16A H 0.1814 0.3033 0.2656 0.050 Uiso 0.60 1 calc PR B 1
C17A C 0.1318(9) 0.2342(5) 0.1591(9) 0.052(2) Uani 0.60 1 d PD B 1
H17A H 0.0508 0.2298 0.1416 0.063 Uiso 0.60 1 calc PR B 1
H17B H 0.1484 0.2078 0.2210 0.063 Uiso 0.60 1 calc PR B 1
C18A C 0.2020(10) 0.2138(7) 0.0630(10) 0.048(3) Uani 0.60 1 d PD B 1
H18A H 0.2737 0.1962 0.0890 0.058 Uiso 0.60 1 calc PR B 1
H18B H 0.1606 0.1820 0.0237 0.058 Uiso 0.60 1 calc PR B 1
C11B C 0.1651(15) 0.3134(7) -0.0597(13) 0.038(3) Uani 0.40 1 d PD B 2
H11B H 0.1914 0.3321 -0.1282 0.046 Uiso 0.40 1 calc PR B 2
C12B C 0.2295(15) 0.2633(9) -0.0302(13) 0.039(3) Uani 0.40 1 d PD B 2
H12B H 0.2934 0.2527 -0.0790 0.047 Uiso 0.40 1 calc PR B 2
C13B C 0.1805(14) 0.2125(8) 0.0345(12) 0.044(2) Uani 0.40 1 d PD B 2
H13C H 0.2181 0.1744 0.0136 0.052 Uiso 0.40 1 calc PR B 2
H13D H 0.0994 0.2085 0.0174 0.052 Uiso 0.40 1 calc PR B 2
C14B C 0.1946(12) 0.2220(6) 0.1576(11) 0.048(2) Uani 0.40 1 d PD B 2
H14C H 0.1356 0.1988 0.1957 0.058 Uiso 0.40 1 calc PR B 2
H14D H 0.2688 0.2061 0.1802 0.058 Uiso 0.40 1 calc PR B 2
C15B C 0.1861(13) 0.2879(10) 0.1900(11) 0.043(3) Uani 0.40 1 d PD B 2
H15B H 0.2119 0.2962 0.2649 0.051 Uiso 0.40 1 calc PR B 2
C16B C 0.1023(16) 0.3280(6) 0.1527(11) 0.041(3) Uani 0.40 1 d PD B 2
H16B H 0.0804 0.3594 0.2062 0.050 Uiso 0.40 1 calc PR B 2
C17B C 0.0092(10) 0.3113(6) 0.0765(12) 0.052(2) Uani 0.40 1 d PD B 2
H17C H -0.0590 0.3350 0.0943 0.063 Uiso 0.40 1 calc PR B 2
H17D H -0.0093 0.2682 0.0858 0.063 Uiso 0.40 1 calc PR B 2
C18B C 0.0411(15) 0.3228(6) -0.0407(14) 0.048(3) Uani 0.40 1 d PD B 2
H18C H -0.0022 0.2952 -0.0874 0.058 Uiso 0.40 1 calc PR B 2
H18D H 0.0207 0.3645 -0.0602 0.058 Uiso 0.40 1 calc PR B 2

loop_
_atom_site_aniso_label
_atom_site_aniso_U_11
_atom_site_aniso_U_22
_atom_site_aniso_U_33
_atom_site_aniso_U_23
_atom_site_aniso_U_13
_atom_site_aniso_U_12
Rh 0.0328(2) 0.0292(2) 0.0339(2) 0.00074(16) 0.00007(18) -0.00593(17)
Cl 0.0343(6) 0.0352(6) 0.0280(6) 0.0045(5) 0.0024(5) -0.0058(5)
N1 0.032(2) 0.030(2) 0.040(3) 0.0057(19) -0.0037(19) -0.0022(18)
N2 0.039(2) 0.031(2) 0.034(2) -0.0034(19) -0.002(2) 0.0034(19)
C1 0.032(3) 0.031(3) 0.030(3) 0.001(2) 0.005(2) -0.004(2)
C2 0.049(3) 0.042(3) 0.037(3) -0.012(3) -0.003(3) 0.001(3)
C3 0.042(3) 0.053(3) 0.034(3) -0.003(3) -0.003(3) 0.001(3)
C4A 0.050(9) 0.039(13) 0.046(15) 0.000(9) -0.006(9) 0.020(8)
C5A 0.13(2) 0.060(13) 0.089(16) -0.027(11) -0.045(14) 0.053(13)
C6A 0.079(12) 0.055(9) 0.072(9) -0.018(8) -0.009(8) 0.033(8)
C7A 0.099(12) 0.051(10) 0.068(13) 0.024(8) 0.014(9) 0.009(9)
C4B 0.09(3) 0.033(18) 0.04(2) -0.003(13) 0.008(16) 0.005(16)
C5B 0.048(10) 0.053(16) 0.038(11) 0.021(10) -0.024(9) 0.001(11)
C6B 0.09(2) 0.078(17) 0.062(13) -0.003(14) 0.003(13) 0.056(14)
C7B 0.14(3) 0.048(15) 0.059(17) 0.009(11) -0.006(17) -0.016(18)
C10 0.047(3) 0.031(3) 0.051(3) 0.011(3) -0.009(3) -0.001(2)
C11A 0.028(5) 0.047(6) 0.041(6) -0.015(5) -0.001(4) -0.001(4)
C12A 0.063(9) 0.027(5) 0.029(4) -0.004(4) -0.013(5) -0.013(5)
C13A 0.041(5) 0.040(5) 0.050(5) -0.007(5) -0.012(4) -0.005(5)
C14A 0.037(4) 0.053(5) 0.055(6) 0.002(5) -0.001(4) -0.012(5)
C15A 0.030(4) 0.052(6) 0.046(6) 0.002(4) 0.000(4) -0.011(5)
C16A 0.047(7) 0.046(7) 0.031(6) 0.003(4) 0.012(4) -0.017(6)
C17A 0.048(5) 0.048(5) 0.060(6) 0.011(5) 0.000(4) -0.019(5)
C18A 0.052(6) 0.029(4) 0.064(7) 0.000(5) -0.020(5) -0.009(4)
C11B 0.028(5) 0.047(6) 0.041(6) -0.015(5) -0.001(4) -0.001(4)
C12B 0.063(9) 0.027(5) 0.029(4) -0.004(4) -0.013(5) -0.013(5)
C13B 0.041(5) 0.040(5) 0.050(5) -0.007(5) -0.012(4) -0.005(5)
C14B 0.037(4) 0.053(5) 0.055(6) 0.002(5) -0.001(4) -0.012(5)
C15B 0.030(4) 0.052(6) 0.046(6) 0.002(4) 0.000(4) -0.011(5)
C16B 0.047(7) 0.046(7) 0.031(6) 0.003(4) 0.012(4) -0.017(6)
C17B 0.048(5) 0.048(5) 0.060(6) 0.011(5) 0.000(4) -0.019(5)
C18B 0.052(6) 0.029(4) 0.064(7) 0.000(5) -0.020(5) -0.009(4)

loop_
_atom_type_symbol
_atom_type_description
_atom_type_scat_dispersion_real
_atom_type_scat_dispersion_imag
_atom_type_scat_source
C C 0.0033 0.0016 'International Tables Vol C Tables 4.2.6.8 and 6.1.1.4'
H H 0.0000 0.0000 'International Tables Vol C Tables 4.2.6.8 and 6.1.1.4'
N N 0.0061 0.0033 'International Tables Vol C Tables 4.2.6.8 and 6.1.1.4'
Cl Cl 0.1484 0.1585 'International Tables Vol C Tables 4.2.6.8 and 6.1.1.4'
Rh Rh -1.1178 0.9187 'International Tables Vol C Tables 4.2.6.8 and 6.1.1.4'

loop_
_geom_angle_atom_site_label_1
_geom_angle_atom_site_label_2
_geom_angle_atom_site_label_3
_geom_angle
_geom_angle_site_symmetry_3
C1 Rh C15B 90.4(4) .
C1 Rh C16B 94.9(4) .
C15B Rh C16B 39.7(4) .
C1 Rh C15A 88.8(3) .
C1 Rh C11B 162.6(5) .
C15B Rh C11B 98.0(5) .
C16B Rh C11B 82.4(5) .
C1 Rh C11A 157.8(4) .
C15A Rh C11A 96.7(4) .
C1 Rh C16A 90.2(3) .
C15A Rh C16A 38.9(4) .
C11A Rh C16A 81.0(5) .
C1 Rh C12A 164.2(4) .
C15A Rh C12A 81.1(4) .
C11A Rh C12A 37.06(13) .
C16A Rh C12A 89.4(4) .
C1 Rh C12B 160.5(5) .
C15B Rh C12B 81.4(6) .
C16B Rh C12B 90.1(5) .
C11B Rh C12B 36.9(2) .
C1 Rh Cl 92.57(14) .
C15B Rh Cl 152.5(5) .
C16B Rh Cl 165.8(5) .
C15A Rh Cl 156.6(3) .
C11B Rh Cl 86.9(4) .
C11A Rh Cl 90.8(3) .
C16A Rh Cl 164.3(3) .
C12A Rh Cl 92.0(3) .
C12B Rh Cl 86.9(4) .
C1 N1 C3 112.4(4) .
C1 N1 C10 126.8(5) .
C3 N1 C10 120.2(5) .
C1 N2 C2 110.5(5) .
C1 N2 C4B 128.0(8) .
C2 N2 C4B 121.5(8) .
C1 N2 C4A 130.7(6) .
C2 N2 C4A 117.9(7) .
N1 C1 N2 103.1(4) .
N1 C1 Rh 124.2(4) .
N2 C1 Rh 132.6(4) .
C3 C2 N2 107.5(5) .
C2 C3 N1 106.6(5) .
N2 C4A C5A 111.5(14) .
N2 C4A C7A 104.9(12) .
C5A C4A C7A 110.6(9) .
N2 C4A C6A 110.3(11) .
C5A C4A C6A 110.2(10) .
C7A C4A C6A 109.3(11) .
N2 C4B C5B 112.5(14) .
N2 C4B C7B 108.1(18) .
C5B C4B C7B 110.5(9) .
N2 C4B C6B 106.0(14) .
C5B C4B C6B 110.2(10) .
C7B C4B C6B 109.3(11) .
N1 C10 C10 113.0(3) 3_655
C12A C11A C18A 127.2(12) .
C12A C11A Rh 76.4(10) .
C18A C11A Rh 110.3(8) .
C11A C12A C13A 121.8(11) .
C11A C12A Rh 66.5(10) .
C13A C12A Rh 111.2(8) .
C12A C13A C14A 112.9(10) .
C15A C14A C13A 113.0(10) .
C16A C15A C14A 124.6(10) .
C16A C15A Rh 71.1(8) .
C14A C15A Rh 111.9(7) .
C15A C16A C17A 124.7(10) .
C15A C16A Rh 70.1(9) .
C17A C16A Rh 113.4(6) .
C16A C17A C18A 112.6(9) .
C11A C18A C17A 112.0(10) .
C12B C11B C18B 127.1(12) .
C12B C11B Rh 77.6(12) .
C18B C11B Rh 108.6(8) .
C11B C12B C13B 121.8(12) .
C11B C12B Rh 65.5(11) .
C13B C12B Rh 110.1(8) .
C12B C13B C14B 112.6(10) .
C15B C14B C13B 112.6(10) .
C16B C15B C14B 124.4(10) .
C16B C15B Rh 70.2(10) .
C14B C15B Rh 112.7(7) .
C15B C16B C17B 124.6(10) .
C15B C16B Rh 70.1(11) .
C17B C16B Rh 113.1(7) .
C16B C17B C18B 112.3(9) .
C11B C18B C17B 111.7(10) .

loop_
_geom_bond_atom_site_label_1
_geom_bond_atom_site_label_2
_geom_bond_distance
_geom_bond_site_symmetry_2
Rh C1 2.048(5) .
Rh C15B 2.084(18) .
Rh C16B 2.085(15) .
Rh C15A 2.118(14) .
Rh C11B 2.120(18) .
Rh C11A 2.129(16) .
Rh C16A 2.132(12) .
Rh C12A 2.256(13) .
Rh C12B 2.276(18) .
Rh Cl 2.4054(13) .
N1 C1 1.366(7) .
N1 C3 1.373(7) .
N1 C10 1.455(7) .
N2 C1 1.372(6) .
N2 C2 1.396(7) .
N2 C4B 1.49(2) .
N2 C4A 1.505(13) .
C2 C3 1.331(8) .
C4A C5A 1.510(13) .
C4A C7A 1.523(16) .
C4A C6A 1.528(12) .
C4B C5B 1.510(13) .
C4B C7B 1.523(16) .
C4B C6B 1.528(12) .
C10 C10 1.524(12) 3_655
C11A C12A 1.399(2) .
C11A C18A 1.502(19) .
C12A C13A 1.504(18) .
C13A C14A 1.557(13) .
C14A C15A 1.521(17) .
C15A C16A 1.414(13) .
C16A C17A 1.503(16) .
C17A C18A 1.529(16) .
C11B C12B 1.399(3) .
C11B C18B 1.504(19) .
C12B C13B 1.505(18) .
C13B C14B 1.559(14) .
C14B C15B 1.523(17) .
C15B C16B 1.414(13) .
C16B C17B 1.503(16) .
C17B C18B 1.531(16) .

loop_
_geom_torsion_atom_site_label_1
_geom_torsion_atom_site_label_2
_geom_torsion_atom_site_label_3
_geom_torsion_atom_site_label_4
_geom_torsion
_geom_torsion_site_symmetry_4
C3 N1 C1 N2 -0.4(6) .
C10 N1 C1 N2 -171.1(5) .
C3 N1 C1 Rh -177.0(4) .
C10 N1 C1 Rh 12.4(7) .
C2 N2 C1 N1 0.4(6) .
C4B N2 C1 N1 178.3(12) .
C4A N2 C1 N1 169.4(10) .
C2 N2 C1 Rh 176.6(4) .
C4B N2 C1 Rh -5.6(14) .
C4A N2 C1 Rh -14.5(12) .
C15B Rh C1 N1 56.0(7) .
C16B Rh C1 N1 95.5(7) .
C15A Rh C1 N1 106.7(5) .
C11B Rh C1 N1 175.5(13) .
C11A Rh C1 N1 1.7(11) .
C16A Rh C1 N1 67.9(5) .
C12A Rh C1 N1 156.7(11) .
C12B Rh C1 N1 -8.7(14) .
Cl Rh C1 N1 -96.6(4) .
C15B Rh C1 N2 -119.5(7) .
C16B Rh C1 N2 -80.0(7) .
C15A Rh C1 N2 -68.7(6) .
C11B Rh C1 N2 0.0(15) .
C11A Rh C1 N2 -173.8(9) .
C16A Rh C1 N2 -107.6(6) .
C12A Rh C1 N2 -18.8(14) .
C12B Rh C1 N2 175.9(13) .
Cl Rh C1 N2 87.9(5) .
C1 N2 C2 C3 -0.3(7) .
C4B N2 C2 C3 -178.3(11) .
C4A N2 C2 C3 -170.8(8) .
N2 C2 C3 N1 0.0(7) .
C1 N1 C3 C2 0.3(7) .
C10 N1 C3 C2 171.6(5) .
C1 N2 C4A C5A 23.0(15) .
C2 N2 C4A C5A -168.7(11) .
C1 N2 C4A C7A -96.7(11) .
C2 N2 C4A C7A 71.6(11) .
C1 N2 C4A C6A 145.8(9) .
C2 N2 C4A C6A -45.9(14) .
C1 N2 C4B C5B -3.1(18) .
C2 N2 C4B C5B 174.5(10) .
C1 N2 C4B C7B -125.5(11) .
C2 N2 C4B C7B 52.1(14) .
C1 N2 C4B C6B 117.5(12) .
C2 N2 C4B C6B -64.9(17) .
C1 N1 C10 C10 83.1(7) 3_655
C3 N1 C10 C10 -86.9(7) 3_655
C1 Rh C11A C12A 169.0(6) .
C15A Rh C11A C12A 65.5(9) .
C16A Rh C11A C12A 101.1(9) .
Cl Rh C11A C12A -92.3(8) .
C1 Rh C11A C18A 44.0(13) .
C15A Rh C11A C18A -59.6(8) .
C16A Rh C11A C18A -23.9(8) .
C12A Rh C11A C18A -125.0(12) .
Cl Rh C11A C18A 142.7(7) .
C18A C11A C12A C13A 4(2) .
Rh C11A C12A C13A -101.2(12) .
C18A C11A C12A Rh 105.3(14) .
C1 Rh C12A C11A -164.7(9) .
C15A Rh C12A C11A -113.9(9) .
C16A Rh C12A C11A -75.7(9) .
Cl Rh C12A C11A 88.6(8) .
C1 Rh C12A C13A -48.0(16) .
C15A Rh C12A C13A 2.8(8) .
C11A Rh C12A C13A 116.6(12) .
C16A Rh C12A C13A 40.9(8) .
Cl Rh C12A C13A -154.7(8) .
C11A C12A C13A C14A 89.7(16) .
Rh C12A C13A C14A 15.0(12) .
C12A C13A C14A C15A -32.7(13) .
C13A C14A C15A C16A -46.6(15) .
C13A C14A C15A Rh 34.9(10) .
C1 Rh C15A C16A -91.8(7) .
C11A Rh C15A C16A 66.6(8) .
C12A Rh C15A C16A 100.3(7) .
Cl Rh C15A C16A 174.4(5) .
C1 Rh C15A C14A 147.5(7) .
C11A Rh C15A C14A -54.0(8) .
C16A Rh C15A C14A -120.6(11) .
C12A Rh C15A C14A -20.3(7) .
Cl Rh C15A C14A 53.8(11) .
C14A C15A C16A C17A -1.2(19) .
Rh C15A C16A C17A -105.2(10) .
C14A C15A C16A Rh 104.0(11) .
C1 Rh C16A C15A 87.8(7) .
C11A Rh C16A C15A -112.6(8) .
C12A Rh C16A C15A -76.4(8) .
Cl Rh C16A C15A -171.8(7) .
C1 Rh C16A C17A -152.0(8) .
C15A Rh C16A C17A 120.2(11) .
C11A Rh C16A C17A 7.5(8) .
C12A Rh C16A C17A 43.8(8) .
Cl Rh C16A C17A -51.6(15) .
C15A C16A C17A C18A 91.4(13) .
Rh C16A C17A C18A 10.2(12) .
C12A C11A C18A C17A -51.7(19) .
Rh C11A C18A C17A 36.3(11) .
C16A C17A C18A C11A -30.6(13) .
C1 Rh C11B C12B 177.7(10) .
C15B Rh C11B C12B -63.9(10) .
C16B Rh C11B C12B -100.4(9) .
Cl Rh C11B C12B 88.9(9) .
C1 Rh C11B C18B -57.0(16) .
C15B Rh C11B C18B 61.4(10) .
C16B Rh C11B C18B 24.8(9) .
C12B Rh C11B C18B 125.2(12) .
Cl Rh C11B C18B -145.8(8) .
C18B C11B C12B C13B -5(3) .
Rh C11B C12B C13B 99.3(13) .
C18B C11B C12B Rh -104.1(15) .
C1 Rh C12B C11B -177.9(9) .
C15B Rh C12B C11B 115.9(10) .
C16B Rh C12B C11B 77.1(10) .
Cl Rh C12B C11B -89.0(9) .
C1 Rh C12B C13B 65.3(16) .
C15B Rh C12B C13B -0.8(9) .
C16B Rh C12B C13B -39.7(10) .
C11B Rh C12B C13B -116.8(12) .
Cl Rh C12B C13B 154.2(9) .
C11B C12B C13B C14B -90.4(16) .
Rh C12B C13B C14B -17.5(12) .
C12B C13B C14B C15B 34.4(13) .
C13B C14B C15B C16B 45.7(15) .
C13B C14B C15B Rh -35.1(12) .
C1 Rh C15B C16B 97.1(8) .
C11B Rh C15B C16B -67.6(9) .
C12B Rh C15B C16B -100.7(9) .
Cl Rh C15B C16B -166.5(6) .
C1 Rh C15B C14B -142.8(8) .
C16B Rh C15B C14B 120.1(11) .
C11B Rh C15B C14B 52.4(10) .
C12B Rh C15B C14B 19.4(9) .
Cl Rh C15B C14B -46.4(13) .
C14B C15B C16B C17B 0.5(19) .
Rh C15B C16B C17B 105.0(11) .
C14B C15B C16B Rh -104.5(11) .
C1 Rh C16B C15B -84.8(8) .
C11B Rh C16B C15B 112.5(9) .
C12B Rh C16B C15B 76.3(9) .
Cl Rh C16B C15B 153.9(13) .
C1 Rh C16B C17B 155.0(9) .
C15B Rh C16B C17B -120.2(11) .
C11B Rh C16B C17B -7.7(10) .
C12B Rh C16B C17B -43.9(10) .
Cl Rh C16B C17B 33.7(19) .
C15B C16B C17B C18B -92.2(13) .
Rh C16B C17B C18B -11.0(13) .
C12B C11B C18B C17B 50.7(19) .
Rh C11B C18B C17B -37.7(12) .
C16B C17B C18B C11B 32.5(14) .
